data_2232552
loop_
_publ_author_name
'Zhang, Li-Jun'
'Song, Yang'
'Luo, Xiang-Ning'
'Li, Hui'

_publ_section_title
;
 6',7'-Dimethoxy-1',2'-dihydrospiro[cyclohexane-1,2'-quinazolin]-4'(3'<i>H</i>)-one
;
_journal_coeditor_code BG2428
_journal_issue 12
_journal_name_full 'Acta Crystallographica Section E'
_journal_page_first o3389
_journal_paper_doi 10.1107/S1600536811048732
_journal_volume 67
_journal_year 2011
_chemical_formula_iupac 'C15 H20 N2 O3'
_chemical_formula_moiety 'C15 H20 N2 O3'
_chemical_formula_sum 'C15 H20 N2 O3'
_chemical_formula_weight 276.33
_chemical_name_systematic 6',7'-Dimethoxy-1',2'-dihydrospiro[cyclohexane-1,2'-quinazoline]-4'(3'<i>H</i>)-one
_space_group_IT_number 14
_symmetry_cell_setting monoclinic
_symmetry_space_group_name_Hall '-P 2ybc'
_symmetry_space_group_name_H-M 'P 1 21/c 1'
_atom_sites_solution_hydrogens geom
_atom_sites_solution_primary direct
_atom_sites_solution_secondary difmap
_audit_creation_method SHELXL-97
_cell_angle_alpha 90.00
_cell_angle_beta 101.02(3)
_cell_angle_gamma 90.00
_cell_formula_units_Z 4
_cell_length_a 11.667(2)
_cell_length_b 9.6376(19)
_cell_length_c 12.307(3)
_cell_measurement_reflns_used 3746
_cell_measurement_temperature 113(2)
_cell_measurement_theta_max 27.884
_cell_measurement_theta_min 1.778
_cell_volume 1358.3(5)
_computing_cell_refinement 'CrystalClear (Rigaku, 2004)'
_computing_data_collection 'CrystalClear (Rigaku, 2004)'
_computing_data_reduction 'CrystalClear (Rigaku, 2004)'
_computing_molecular_graphics 'SHELXTL (Sheldrick, 2008)'
_computing_publication_material 'SHELXL97 (Sheldrick, 2008)'
_computing_structure_refinement 'SHELXL97 (Sheldrick, 2008)'
_computing_structure_solution 'SHELXS97 (Sheldrick, 2008)'
_diffrn_ambient_temperature 113(2)
_diffrn_measured_fraction_theta_full 0.994
_diffrn_measured_fraction_theta_max 0.994
_diffrn_measurement_device_type 'Rigaku Saturn'
_diffrn_measurement_method '\w scans'
_diffrn_radiation_monochromator confocal
_diffrn_radiation_type MoK\a
_diffrn_radiation_wavelength 0.71073
_diffrn_reflns_av_R_equivalents 0.0309
_diffrn_reflns_av_sigmaI/netI 0.0257
_diffrn_reflns_limit_h_max 14
_diffrn_reflns_limit_h_min -15
_diffrn_reflns_limit_k_max 12
_diffrn_reflns_limit_k_min -12
_diffrn_reflns_limit_l_max 16
_diffrn_reflns_limit_l_min -16
_diffrn_reflns_number 16366
_diffrn_reflns_theta_full 27.88
_diffrn_reflns_theta_max 27.88
_diffrn_reflns_theta_min 1.78
_diffrn_standards_decay_% 0
_diffrn_standards_interval_count 0
_diffrn_standards_interval_time 0
_diffrn_standards_number 0
_exptl_absorpt_coefficient_mu 0.095
_exptl_absorpt_correction_T_max 0.9906
_exptl_absorpt_correction_T_min 0.9869
_exptl_absorpt_correction_type multi-scan
_exptl_absorpt_process_details '(CrystalClear; Rigaku, 2004)'
_exptl_crystal_colour colourless
_exptl_crystal_density_diffrn 1.351
_exptl_crystal_density_method 'not measured'
_exptl_crystal_description Prism
_exptl_crystal_F_000 592
_exptl_crystal_size_max 0.14
_exptl_crystal_size_mid 0.12
_exptl_crystal_size_min 0.10
_refine_diff_density_max 0.331
_refine_diff_density_min -0.179
_refine_ls_extinction_coef 0.073(6)
_refine_ls_extinction_expression Fc^*^=kFc[1+0.001xFc^2^\l^3^/sin(2\q)]^-1/4^
_refine_ls_extinction_method 'SHELXL97 (Sheldrick, 2008)'
_refine_ls_goodness_of_fit_ref 1.090
_refine_ls_hydrogen_treatment mixed
_refine_ls_matrix_type full
_refine_ls_number_parameters 192
_refine_ls_number_reflns 3224
_refine_ls_number_restraints 2
_refine_ls_restrained_S_all 1.089
_refine_ls_R_factor_all 0.0432
_refine_ls_R_factor_gt 0.0363
_refine_ls_shift/su_max 0.000
_refine_ls_shift/su_mean 0.000
_refine_ls_structure_factor_coef Fsqd
_refine_ls_weighting_details 'calc w=1/[\s^2^(Fo^2^)+(0.0565P)^2^+0.1742P] where P=(Fo^2^+2Fc^2^)/3'
_refine_ls_weighting_scheme calc
_refine_ls_wR_factor_gt 0.0964
_refine_ls_wR_factor_ref 0.1000
_reflns_number_gt 2759
_reflns_number_total 3224
_reflns_threshold_expression I>2\s(I)
_cod_data_source_file bg2428.cif
_cod_data_source_block I
_cod_original_sg_symbol_H-M 'P 21/c'
_cod_database_code 2232552
_cod_database_fobs_code 2232552

loop_
_symmetry_equiv_pos_as_xyz
'x, y, z'
'-x, y+1/2, -z+1/2'
'-x, -y, -z'
'x, -y-1/2, z-1/2'

loop_
_atom_site_type_symbol
_atom_site_label
_atom_site_fract_x
_atom_site_fract_y
_atom_site_fract_z
_atom_site_U_iso_or_equiv
_atom_site_adp_type
_atom_site_calc_flag
_atom_site_refinement_flags
_atom_site_occupancy
_atom_site_symmetry_multiplicity
O O1 -0.16045(6) 0.43728(8) 0.80668(6) 0.0203(2) Uani d . 1 1
O O2 -0.06468(6) 0.26156(8) 0.95294(6) 0.0205(2) Uani d . 1 1
O O3 0.37247(6) 0.40011(8) 1.03202(6) 0.0200(2) Uani d . 1 1
N N1 0.21715(7) 0.61646(9) 0.76365(7) 0.0153(2) Uani d D 1 1
N N2 0.38438(7) 0.54041(10) 0.88635(7) 0.0158(2) Uani d D 1 1
C C1 0.14797(9) 0.52723(11) 0.81032(8) 0.0134(2) Uani d . 1 1
C C2 0.02567(9) 0.52808(11) 0.77773(8) 0.0145(2) Uani d . 1 1
H H2A -0.0099 0.5871 0.7215 0.017 Uiso calc R 1 1
C C3 -0.04157(9) 0.44150(11) 0.82915(8) 0.0151(2) Uani d . 1 1
C C4 0.01161(9) 0.34735(11) 0.91200(8) 0.0152(2) Uani d . 1 1
C C5 0.13085(9) 0.34881(11) 0.94579(8) 0.0153(2) Uani d . 1 1
H H5 0.1660 0.2894 1.0020 0.018 Uiso calc R 1 1
C C6 0.20027(9) 0.43927(11) 0.89624(8) 0.0142(2) Uani d . 1 1
C C7 -0.22059(9) 0.54426(13) 0.73899(10) 0.0226(3) Uani d . 1 1
H H7A -0.1917 0.6330 0.7673 0.034 Uiso calc R 1 1
H H7B -0.3026 0.5382 0.7394 0.034 Uiso calc R 1 1
H H7C -0.2080 0.5337 0.6646 0.034 Uiso calc R 1 1
C C8 -0.01742(10) 0.18413(12) 1.04951(9) 0.0199(2) Uani d . 1 1
H H8A 0.0375 0.1175 1.0321 0.030 Uiso calc R 1 1
H H8B -0.0793 0.1368 1.0756 0.030 Uiso calc R 1 1
H H8C 0.0214 0.2459 1.1059 0.030 Uiso calc R 1 1
C C9 0.32557(9) 0.45515(11) 0.94320(8) 0.0152(2) Uani d . 1 1
C C10 0.33946(9) 0.57909(11) 0.77095(8) 0.0134(2) Uani d . 1 1
C C11 0.40780(9) 0.70426(11) 0.74216(8) 0.0152(2) Uani d . 1 1
H H11A 0.4907 0.6843 0.7621 0.018 Uiso calc R 1 1
H H11B 0.3916 0.7831 0.7859 0.018 Uiso calc R 1 1
C C12 0.37805(9) 0.74296(11) 0.61959(9) 0.0170(2) Uani d . 1 1
H H12A 0.2979 0.7751 0.6015 0.020 Uiso calc R 1 1
H H12B 0.4283 0.8182 0.6051 0.020 Uiso calc R 1 1
C C13 0.39356(10) 0.61926(13) 0.54656(9) 0.0222(3) Uani d . 1 1
H H13A 0.4756 0.5946 0.5580 0.027 Uiso calc R 1 1
H H13B 0.3685 0.6448 0.4694 0.027 Uiso calc R 1 1
C C14 0.32319(10) 0.49419(12) 0.57250(9) 0.0207(3) Uani d . 1 1
H H14A 0.2405 0.5153 0.5532 0.025 Uiso calc R 1 1
H H14B 0.3387 0.4156 0.5282 0.025 Uiso calc R 1 1
C C15 0.35496(9) 0.45662(11) 0.69493(9) 0.0164(2) Uani d . 1 1
H H15A 0.4356 0.4258 0.7118 0.020 Uiso calc R 1 1
H H15B 0.3062 0.3801 0.7098 0.020 Uiso calc R 1 1
H H1 0.1830(11) 0.6677(13) 0.7058(9) 0.029(4) Uiso d D 1 1
H H2 0.4604(8) 0.5564(14) 0.9151(11) 0.032(4) Uiso d D 1 1

loop_
_atom_site_aniso_label
_atom_site_aniso_U_11
_atom_site_aniso_U_22
_atom_site_aniso_U_33
_atom_site_aniso_U_12
_atom_site_aniso_U_13
_atom_site_aniso_U_23
O1 0.0111(4) 0.0221(4) 0.0265(4) -0.0010(3) 0.0004(3) 0.0047(3)
O2 0.0161(4) 0.0231(4) 0.0215(4) -0.0058(3) 0.0013(3) 0.0065(3)
O3 0.0163(4) 0.0240(4) 0.0179(4) -0.0021(3) -0.0015(3) 0.0081(3)
N1 0.0115(4) 0.0175(5) 0.0169(4) 0.0020(3) 0.0028(3) 0.0055(4)
N2 0.0115(4) 0.0201(5) 0.0145(4) -0.0026(4) -0.0007(3) 0.0032(4)
C1 0.0146(5) 0.0130(5) 0.0130(5) -0.0005(4) 0.0036(4) -0.0014(4)
C2 0.0158(5) 0.0141(5) 0.0129(5) 0.0015(4) 0.0015(4) 0.0000(4)
C3 0.0116(5) 0.0165(5) 0.0163(5) -0.0009(4) 0.0007(4) -0.0036(4)
C4 0.0162(5) 0.0141(5) 0.0158(5) -0.0035(4) 0.0041(4) -0.0013(4)
C5 0.0171(5) 0.0147(5) 0.0136(5) -0.0001(4) 0.0016(4) 0.0011(4)
C6 0.0131(5) 0.0147(5) 0.0141(5) -0.0003(4) 0.0013(4) -0.0005(4)
C7 0.0140(5) 0.0258(6) 0.0260(6) 0.0026(4) -0.0012(4) 0.0029(5)
C8 0.0219(6) 0.0187(5) 0.0185(5) -0.0053(4) 0.0029(4) 0.0029(4)
C9 0.0149(5) 0.0148(5) 0.0157(5) -0.0007(4) 0.0019(4) 0.0003(4)
C10 0.0108(5) 0.0156(5) 0.0134(5) 0.0002(4) 0.0011(4) 0.0024(4)
C11 0.0139(5) 0.0152(5) 0.0167(5) -0.0022(4) 0.0030(4) 0.0003(4)
C12 0.0173(5) 0.0172(5) 0.0172(5) -0.0012(4) 0.0047(4) 0.0029(4)
C13 0.0266(6) 0.0246(6) 0.0173(5) -0.0009(5) 0.0089(5) 0.0000(4)
C14 0.0243(6) 0.0207(6) 0.0173(5) -0.0013(5) 0.0049(4) -0.0036(4)
C15 0.0162(5) 0.0138(5) 0.0195(5) 0.0009(4) 0.0038(4) 0.0002(4)

loop_
_atom_type_symbol
_atom_type_description
_atom_type_scat_dispersion_real
_atom_type_scat_dispersion_imag
_atom_type_scat_source
C C 0.0033 0.0016 'International Tables Vol C Tables 4.2.6.8 and 6.1.1.4'
H H 0.0000 0.0000 'International Tables Vol C Tables 4.2.6.8 and 6.1.1.4'
N N 0.0061 0.0033 'International Tables Vol C Tables 4.2.6.8 and 6.1.1.4'
O O 0.0106 0.0060 'International Tables Vol C Tables 4.2.6.8 and 6.1.1.4'

loop_
_geom_angle_atom_site_label_1
_geom_angle_atom_site_label_2
_geom_angle_atom_site_label_3
_geom_angle
C3 O1 C7 117.79(9)
C4 O2 C8 116.47(8)
C1 N1 C10 117.69(8)
C1 N1 H1 118.0(9)
C10 N1 H1 117.8(9)
C9 N2 C10 122.33(9)
C9 N2 H2 117.4(9)
C10 N2 H2 118.6(9)
N1 C1 C6 119.15(9)
N1 C1 C2 121.38(9)
C6 C1 C2 119.37(9)
C3 C2 C1 120.05(10)
C3 C2 H2A 120.0
C1 C2 H2A 120.0
O1 C3 C2 124.84(10)
O1 C3 C4 114.59(9)
C2 C3 C4 120.57(9)
C5 C4 O2 125.64(9)
C5 C4 C3 119.36(10)
O2 C4 C3 115.00(9)
C4 C5 C6 120.60(10)
C4 C5 H5 119.7
C6 C5 H5 119.7
C1 C6 C5 119.92(9)
C1 C6 C9 119.31(9)
C5 C6 C9 120.32(9)
O1 C7 H7A 109.5
O1 C7 H7B 109.5
H7A C7 H7B 109.5
O1 C7 H7C 109.5
H7A C7 H7C 109.5
H7B C7 H7C 109.5
O2 C8 H8A 109.5
O2 C8 H8B 109.5
H8A C8 H8B 109.5
O2 C8 H8C 109.5
H8A C8 H8C 109.5
H8B C8 H8C 109.5
O3 C9 N2 122.27(9)
O3 C9 C6 122.49(10)
N2 C9 C6 115.13(9)
N1 C10 N2 106.68(8)
N1 C10 C11 109.84(8)
N2 C10 C11 108.70(8)
N1 C10 C15 112.31(9)
N2 C10 C15 109.43(8)
C11 C10 C15 109.77(8)
C10 C11 C12 113.10(8)
C10 C11 H11A 109.0
C12 C11 H11A 109.0
C10 C11 H11B 109.0
C12 C11 H11B 109.0
H11A C11 H11B 107.8
C13 C12 C11 111.16(9)
C13 C12 H12A 109.4
C11 C12 H12A 109.4
C13 C12 H12B 109.4
C11 C12 H12B 109.4
H12A C12 H12B 108.0
C12 C13 C14 111.41(9)
C12 C13 H13A 109.3
C14 C13 H13A 109.3
C12 C13 H13B 109.3
C14 C13 H13B 109.3
H13A C13 H13B 108.0
C15 C14 C13 110.82(9)
C15 C14 H14A 109.5
C13 C14 H14A 109.5
C15 C14 H14B 109.5
C13 C14 H14B 109.5
H14A C14 H14B 108.1
C14 C15 C10 112.59(9)
C14 C15 H15A 109.1
C10 C15 H15A 109.1
C14 C15 H15B 109.1
C10 C15 H15B 109.1
H15A C15 H15B 107.8

loop_
_geom_bond_atom_site_label_1
_geom_bond_atom_site_label_2
_geom_bond_distance
O1 C3 1.3619(12)
O1 C7 1.4233(13)
O2 C4 1.3789(12)
O2 C8 1.4223(13)
O3 C9 1.2438(13)
N1 C1 1.3777(13)
N1 C10 1.4577(13)
N1 H1 0.895(8)
N2 C9 1.3487(14)
N2 C10 1.4650(13)
N2 H2 0.903(9)
C1 C6 1.4009(14)
C1 C2 1.4064(14)
C2 C3 1.3791(15)
C2 H2A 0.9300
C3 C4 1.4164(15)
C4 C5 1.3737(15)
C5 C6 1.4060(14)
C5 H5 0.9300
C6 C9 1.4735(14)
C7 H7A 0.9600
C7 H7B 0.9600
C7 H7C 0.9600
C8 H8A 0.9600
C8 H8B 0.9600
C8 H8C 0.9600
C10 C11 1.5246(14)
C10 C15 1.5381(14)
C11 C12 1.5280(14)
C11 H11A 0.9700
C11 H11B 0.9700
C12 C13 1.5246(16)
C12 H12A 0.9700
C12 H12B 0.9700
C13 C14 1.5261(16)
C13 H13A 0.9700
C13 H13B 0.9700
C14 C15 1.5250(15)
C14 H14A 0.9700
C14 H14B 0.9700
C15 H15A 0.9700
C15 H15B 0.9700

loop_
_geom_hbond_atom_site_label_D
_geom_hbond_atom_site_label_H
_geom_hbond_atom_site_label_A
_geom_hbond_site_symmetry_A
_geom_hbond_distance_DH
_geom_hbond_distance_HA
_geom_hbond_distance_DA
_geom_hbond_angle_DHA
N2 H2 O3 3_667 0.903(9) 1.979(9) 2.8801(13) 175.7(13)
N1 H1 O2 2_556 0.895(8) 2.347(9) 3.2267(14) 167.5(12)

loop_
_geom_torsion_atom_site_label_1
_geom_torsion_atom_site_label_2
_geom_torsion_atom_site_label_3
_geom_torsion_atom_site_label_4
_geom_torsion
C10 N1 C1 C6 24.75(14)
C10 N1 C1 C2 -158.81(9)
N1 C1 C2 C3 -177.33(9)
C6 C1 C2 C3 -0.90(15)
C7 O1 C3 C2 -10.82(15)
C7 O1 C3 C4 169.32(9)
C1 C2 C3 O1 177.71(9)
C1 C2 C3 C4 -2.43(15)
C8 O2 C4 C5 10.36(15)
C8 O2 C4 C3 -168.79(9)
O1 C3 C4 C5 -176.12(9)
C2 C3 C4 C5 4.01(15)
O1 C3 C4 O2 3.09(13)
C2 C3 C4 O2 -176.78(9)
O2 C4 C5 C6 178.66(9)
C3 C4 C5 C6 -2.21(15)
N1 C1 C6 C5 179.18(9)
C2 C1 C6 C5 2.67(15)
N1 C1 C6 C9 6.90(14)
C2 C1 C6 C9 -169.61(9)
C4 C5 C6 C1 -1.10(15)
C4 C5 C6 C9 171.11(9)
C10 N2 C9 O3 165.20(10)
C10 N2 C9 C6 -18.58(14)
C1 C6 C9 O3 165.95(10)
C5 C6 C9 O3 -6.30(16)
C1 C6 C9 N2 -10.26(14)
C5 C6 C9 N2 177.49(9)
C1 N1 C10 N2 -48.06(12)
C1 N1 C10 C11 -165.70(9)
C1 N1 C10 C15 71.83(11)
C9 N2 C10 N1 46.21(13)
C9 N2 C10 C11 164.60(9)
C9 N2 C10 C15 -75.52(12)
N1 C10 C11 C12 -70.47(11)
N2 C10 C11 C12 173.15(8)
C15 C10 C11 C12 53.49(11)
C10 C11 C12 C13 -54.58(12)
C11 C12 C13 C14 54.73(12)
C12 C13 C14 C15 -55.51(12)
C13 C14 C15 C10 55.82(12)
N1 C10 C15 C14 68.32(11)
N2 C10 C15 C14 -173.39(8)
C11 C10 C15 C14 -54.19(11)

loop_
_cod_related_entry_id
_cod_related_entry_database
_cod_related_entry_code
1 ChemSpider 30657185
